data_7125326
loop_
_publ_author_name
'Drover, Marcus W.'
'Nagata, Koichi'
'Peters, Jonas C.'

_publ_section_title
;
 Fusing triphenylphosphine with tetraphenylborate: introducing the
 9-phosphatriptycene-10-phenylborate (PTB) anion.
;
_journal_issue 57
_journal_name_full 'Chemical communications (Cambridge, England)'
_journal_page_first 7916
_journal_page_last 7919
_journal_paper_doi 10.1039/c8cc04321c
_journal_volume 54
_journal_year 2018
_chemical_formula_moiety 'C24 H17 B Br3 Fe P, 2(C8 H20 N)'
_chemical_formula_sum 'C40 H57 B Br3 Fe N2 P'
_chemical_formula_weight 903.23
_chemical_name_systematic '[Fe(PTB)Br3][NEt4]2'
_space_group_crystal_system monoclinic
_space_group_IT_number 14
_space_group_name_Hall '-P 2yn'
_space_group_name_H-M_alt 'P 1 21/n 1'
_atom_sites_solution_hydrogens geom
_audit_creation_date 2017-12-14
_audit_creation_method
;
Olex2 1.2
(compiled Aug 10 2017 17:28:52 for OlexSys, GUI svn.r5381)
;
_audit_update_record
;
2018-02-16 deposited with the CCDC.
2018-06-22 downloaded from the CCDC.
;
_cell_angle_alpha 90
_cell_angle_beta 95.303(4)
_cell_angle_gamma 90
_cell_formula_units_Z 4
_cell_length_a 13.5457(11)
_cell_length_b 16.1351(13)
_cell_length_c 18.6839(15)
_cell_measurement_reflns_used 9826
_cell_measurement_temperature 100(2)
_cell_measurement_theta_max 29.147
_cell_measurement_theta_min 2.525
_cell_volume 4066.1(6)
_computing_cell_refinement 'SAINT v8.37A (Bruker, 2015)'
_computing_data_reduction 'SAINT v8.37A (Bruker, 2015)'
_computing_molecular_graphics 'Olex2 (Dolomanov et al., 2009)'
_computing_publication_material 'Olex2 (Dolomanov et al., 2009)'
_computing_structure_refinement 'ShelXL (Sheldrick, 2015)'
_computing_structure_solution 'SHELXT 2014/5 (Sheldrick, 2014)'
_diffrn_ambient_temperature 100(2)
_diffrn_measured_fraction_theta_full 0.999
_diffrn_measured_fraction_theta_max 0.997
_diffrn_measurement_device_type 'Bruker AXS D8 Venture Kappa'
_diffrn_radiation_type MoK\a
_diffrn_radiation_wavelength 0.71073
_diffrn_reflns_av_R_equivalents 0.0578
_diffrn_reflns_av_unetI/netI 0.0201
_diffrn_reflns_Laue_measured_fraction_full 0.999
_diffrn_reflns_Laue_measured_fraction_max 0.997
_diffrn_reflns_limit_h_max 18
_diffrn_reflns_limit_h_min -18
_diffrn_reflns_limit_k_max 22
_diffrn_reflns_limit_k_min -22
_diffrn_reflns_limit_l_max 25
_diffrn_reflns_limit_l_min -25
_diffrn_reflns_number 195212
_diffrn_reflns_point_group_measured_fraction_full 0.999
_diffrn_reflns_point_group_measured_fraction_max 0.997
_diffrn_reflns_theta_full 25.242
_diffrn_reflns_theta_max 29.193
_diffrn_reflns_theta_min 2.319
_exptl_absorpt_coefficient_mu 3.388
_exptl_absorpt_correction_T_max 0.7458
_exptl_absorpt_correction_T_min 0.5246
_exptl_absorpt_correction_type multi-scan
_exptl_absorpt_process_details
;
SADABS-2016/2 (Bruker,2016) was used for absorption correction.
wR2(int) was 0.0817 before and 0.0588 after correction.
The Ratio of minimum to maximum transmission is 0.7034.
The \l/2 correction factor is Not present.
;
_exptl_crystal_colour 'clear colourless'
_exptl_crystal_colour_lustre clear
_exptl_crystal_colour_primary colourless
_exptl_crystal_density_diffrn 1.475
_exptl_crystal_description block
_exptl_crystal_F_000 1848
_exptl_crystal_size_max 0.44
_exptl_crystal_size_mid 0.41
_exptl_crystal_size_min 0.27
_refine_diff_density_max 1.945
_refine_diff_density_min -1.063
_refine_diff_density_rms 0.092
_refine_ls_extinction_method none
_refine_ls_goodness_of_fit_ref 1.044
_refine_ls_hydrogen_treatment constr
_refine_ls_matrix_type full
_refine_ls_number_parameters 441
_refine_ls_number_reflns 10966
_refine_ls_number_restraints 0
_refine_ls_restrained_S_all 1.044
_refine_ls_R_factor_all 0.0432
_refine_ls_R_factor_gt 0.0340
_refine_ls_shift/su_max 0.002
_refine_ls_shift/su_mean 0.000
_refine_ls_structure_factor_coef Fsqd
_refine_ls_weighting_details 'w=1/[\s^2^(Fo^2^)+(0.0384P)^2^+8.4466P] where P=(Fo^2^+2Fc^2^)/3'
_refine_ls_weighting_scheme calc
_refine_ls_wR_factor_gt 0.0841
_refine_ls_wR_factor_ref 0.0885
_reflns_Friedel_coverage 0.000
_reflns_number_gt 9461
_reflns_number_total 10966
_reflns_threshold_expression 'I > 2\s(I)'
_cod_data_source_file c8cc04321c2.cif
_cod_data_source_block p17612
_cod_database_code 7125326
_shelx_shelxl_version_number 2016/6
_shelx_space_group_comment
;
The symmetry employed for this shelxl refinement is uniquely defined
by the following loop, which should always be used as a source of
symmetry information in preference to the above space-group names.
They are only intended as comments.
;
_shelx_estimated_absorpt_t_max 0.461
_shelx_estimated_absorpt_t_min 0.317
_olex2_refinement_description
;
1. Fixed Uiso
 At 1.2 times of:
  All C(H) groups, All C(H,H) groups
 At 1.5 times of:
  All C(H,H,H) groups
2.a Secondary CH2 refined with riding coordinates:
 C33(H33A,H33B), C35(H35A,H35B), C37(H37A,H37B), C39(H39A,H39B), C25(H25A,
 H25B), C27(H27A,H27B), C29(H29A,H29B), C31(H31A,H31B)
2.b Aromatic/amide H refined with riding coordinates:
 C3(H3), C4(H4), C5(H5), C6(H6), C9(H9), C10(H10), C11(H11), C12(H12),
 C15(H15), C16(H16), C17(H17), C18(H18), C20(H20), C21(H21), C22(H22), C23(H23),
  C24(H24)
2.c Idealised Me refined as rotating group:
 C34(H34A,H34B,H34C), C36(H36A,H36B,H36C), C38(H38A,H38B,H38C), C40(H40A,H40B,
 H40C), C26(H26A,H26B,H26C), C28(H28A,H28B,H28C), C30(H30A,H30B,H30C), C32(H32A,
 H32B,H32C)
;
_olex2_submission_special_instructions 'No special instructions were received'

loop_
_space_group_symop_operation_xyz
'x, y, z'
'-x+1/2, y+1/2, -z+1/2'
'-x, -y, -z'
'x-1/2, -y-1/2, z-1/2'

loop_
_atom_site_label
_atom_site_type_symbol
_atom_site_fract_x
_atom_site_fract_y
_atom_site_fract_z
_atom_site_U_iso_or_equiv
_atom_site_adp_type
_atom_site_occupancy
_atom_site_site_symmetry_order
_atom_site_calc_flag
_atom_site_refinement_flags_posn
Br1 Br 1.07006(2) 0.68836(2) 0.49688(2) 0.03022(8) Uani 1 1 d .
Br2 Br 1.06697(2) 0.88799(2) 0.63591(2) 0.01602(6) Uani 1 1 d .
Br3 Br 1.09487(2) 0.66170(2) 0.71772(2) 0.02561(7) Uani 1 1 d .
Fe1 Fe 1.03416(2) 0.74059(2) 0.61250(2) 0.01559(7) Uani 1 1 d .
P1 P 0.85386(4) 0.74005(3) 0.60167(3) 0.01056(10) Uani 1 1 d .
C1 C 0.78873(16) 0.80577(13) 0.53408(11) 0.0108(4) Uani 1 1 d .
C2 C 0.68468(16) 0.80293(13) 0.53298(11) 0.0108(4) Uani 1 1 d .
C3 C 0.63180(17) 0.84794(14) 0.47786(12) 0.0147(4) Uani 1 1 d .
H3 H 0.561393 0.846488 0.473922 0.018 Uiso 1 1 calc R
C4 C 0.67950(19) 0.89482(15) 0.42860(13) 0.0183(5) Uani 1 1 d .
H4 H 0.641388 0.924283 0.391679 0.022 Uiso 1 1 calc R
C5 C 0.78238(19) 0.89870(15) 0.43317(13) 0.0179(5) Uani 1 1 d .
H5 H 0.814644 0.932192 0.400601 0.021 Uiso 1 1 calc R
C6 C 0.83777(17) 0.85306(14) 0.48591(12) 0.0145(4) Uani 1 1 d .
H6 H 0.908157 0.854132 0.489030 0.017 Uiso 1 1 calc R
C7 C 0.78219(16) 0.64533(13) 0.58223(11) 0.0111(4) Uani 1 1 d .
C8 C 0.67834(16) 0.65216(13) 0.58275(11) 0.0113(4) Uani 1 1 d .
C9 C 0.62569(18) 0.57751(14) 0.57414(12) 0.0150(4) Uani 1 1 d .
H9 H 0.555977 0.578071 0.576704 0.018 Uiso 1 1 calc R
C10 C 0.67238(19) 0.50229(14) 0.56191(13) 0.0181(5) Uani 1 1 d .
H10 H 0.634030 0.453050 0.556090 0.022 Uiso 1 1 calc R
C11 C 0.77439(19) 0.49866(14) 0.55815(12) 0.0178(5) Uani 1 1 d .
H11 H 0.805644 0.447849 0.547964 0.021 Uiso 1 1 calc R
C12 C 0.82982(17) 0.57097(14) 0.56960(12) 0.0141(4) Uani 1 1 d .
H12 H 0.899817 0.569557 0.568796 0.017 Uiso 1 1 calc R
C13 C 0.69018(16) 0.77354(13) 0.67294(12) 0.0115(4) Uani 1 1 d .
C14 C 0.79471(17) 0.77341(13) 0.68039(11) 0.0115(4) Uani 1 1 d .
C15 C 0.85083(18) 0.79306(14) 0.74454(12) 0.0141(4) Uani 1 1 d .
H15 H 0.921190 0.791949 0.747186 0.017 Uiso 1 1 calc R
C16 C 0.80262(19) 0.81436(14) 0.80477(12) 0.0172(4) Uani 1 1 d .
H16 H 0.839683 0.829197 0.848553 0.021 Uiso 1 1 calc R
C17 C 0.69956(19) 0.81355(14) 0.79981(12) 0.0171(4) Uani 1 1 d .
H17 H 0.666084 0.827269 0.840703 0.021 Uiso 1 1 calc R
C18 C 0.64507(18) 0.79289(14) 0.73564(12) 0.0145(4) Uani 1 1 d .
H18 H 0.574785 0.791807 0.734073 0.017 Uiso 1 1 calc R
C19 C 0.51551(16) 0.76131(14) 0.58514(12) 0.0135(4) Uani 1 1 d .
C20 C 0.47522(18) 0.83382(15) 0.61293(12) 0.0159(4) Uani 1 1 d .
H20 H 0.518647 0.871476 0.639191 0.019 Uiso 1 1 calc R
C21 C 0.37447(19) 0.85261(16) 0.60354(13) 0.0200(5) Uani 1 1 d .
H21 H 0.350640 0.902097 0.623463 0.024 Uiso 1 1 calc R
C22 C 0.30877(19) 0.79932(18) 0.56520(15) 0.0237(5) Uani 1 1 d .
H22 H 0.239636 0.810568 0.560408 0.028 Uiso 1 1 calc R
C23 C 0.34586(19) 0.72964(17) 0.53415(15) 0.0245(5) Uani 1 1 d .
H23 H 0.302272 0.693583 0.506213 0.029 Uiso 1 1 calc R
C24 C 0.44705(18) 0.71193(16) 0.54361(14) 0.0191(5) Uani 1 1 d .
H24 H 0.470638 0.664157 0.520827 0.023 Uiso 1 1 calc R
B1 B 0.63442(17) 0.74641(14) 0.59404(13) 0.0094(4) Uani 1 1 d .
N1 N 0.73204(15) 0.55245(12) 0.84647(10) 0.0147(4) Uani 1 1 d .
C33 C 0.7944(2) 0.59793(17) 0.79426(15) 0.0247(5) Uani 1 1 d .
H33A H 0.749906 0.632134 0.761229 0.030 Uiso 1 1 calc R
H33B H 0.840960 0.635816 0.822035 0.030 Uiso 1 1 calc R
C34 C 0.8531(2) 0.54025(18) 0.75017(14) 0.0266(6) Uani 1 1 d .
H34A H 0.807345 0.506786 0.718393 0.040 Uiso 1 1 calc GR
H34B H 0.894335 0.503691 0.782409 0.040 Uiso 1 1 calc GR
H34C H 0.895595 0.572986 0.721219 0.040 Uiso 1 1 calc GR
C35 C 0.8008(2) 0.49696(17) 0.89544(15) 0.0260(5) Uani 1 1 d .
H35A H 0.762335 0.473658 0.933279 0.031 Uiso 1 1 calc R
H35B H 0.822612 0.450034 0.866629 0.031 Uiso 1 1 calc R
C36 C 0.8918(2) 0.5399(2) 0.93130(16) 0.0329(7) Uani 1 1 d .
H36A H 0.937111 0.553529 0.895061 0.049 Uiso 1 1 calc GR
H36B H 0.925294 0.502990 0.967474 0.049 Uiso 1 1 calc GR
H36C H 0.871859 0.590881 0.954541 0.049 Uiso 1 1 calc GR
C37 C 0.6851(2) 0.61742(17) 0.88985(16) 0.0268(6) Uani 1 1 d .
H37A H 0.647707 0.656462 0.856665 0.032 Uiso 1 1 calc R
H37B H 0.738081 0.649201 0.917759 0.032 Uiso 1 1 calc R
C38 C 0.6145(2) 0.5815(2) 0.94198(16) 0.0358(7) Uani 1 1 d .
H38A H 0.563970 0.547384 0.915141 0.054 Uiso 1 1 calc GR
H38B H 0.582402 0.626930 0.965778 0.054 Uiso 1 1 calc GR
H38C H 0.652356 0.547322 0.978208 0.054 Uiso 1 1 calc GR
C39 C 0.6573(2) 0.49667(18) 0.80683(16) 0.0290(6) Uani 1 1 d .
H39A H 0.625538 0.462331 0.842154 0.035 Uiso 1 1 calc R
H39B H 0.692144 0.458810 0.775920 0.035 Uiso 1 1 calc R
C40 C 0.5756(2) 0.5434(2) 0.75953(16) 0.0353(7) Uani 1 1 d .
H40A H 0.606470 0.581920 0.727705 0.053 Uiso 1 1 calc GR
H40B H 0.533981 0.574419 0.790348 0.053 Uiso 1 1 calc GR
H40C H 0.534683 0.503450 0.730561 0.053 Uiso 1 1 calc GR
N2 N 0.77070(14) 0.60741(13) 0.33943(10) 0.0143(4) Uani 1 1 d .
C25 C 0.70391(18) 0.64555(17) 0.39150(13) 0.0189(5) Uani 1 1 d .
H25A H 0.704288 0.609176 0.434195 0.023 Uiso 1 1 calc R
H25B H 0.732316 0.699597 0.407844 0.023 Uiso 1 1 calc R
C26 C 0.59719(19) 0.65910(19) 0.36150(15) 0.0250(5) Uani 1 1 d .
H26A H 0.595443 0.696326 0.319953 0.038 Uiso 1 1 calc GR
H26B H 0.559900 0.683917 0.398586 0.038 Uiso 1 1 calc GR
H26C H 0.567286 0.605804 0.346567 0.038 Uiso 1 1 calc GR
C27 C 0.72718(18) 0.52716(15) 0.30734(13) 0.0179(4) Uani 1 1 d .
H27A H 0.666758 0.540773 0.275593 0.022 Uiso 1 1 calc R
H27B H 0.775560 0.502437 0.276940 0.022 Uiso 1 1 calc R
C28 C 0.7005(2) 0.46266(17) 0.36125(16) 0.0282(6) Uani 1 1 d .
H28A H 0.672042 0.413969 0.335651 0.042 Uiso 1 1 calc GR
H28B H 0.651910 0.485933 0.391425 0.042 Uiso 1 1 calc GR
H28C H 0.760255 0.446354 0.391554 0.042 Uiso 1 1 calc GR
C29 C 0.78283(19) 0.66488(15) 0.27645(13) 0.0182(5) Uani 1 1 d .
H29A H 0.820754 0.635246 0.241539 0.022 Uiso 1 1 calc R
H29B H 0.716283 0.676975 0.252225 0.022 Uiso 1 1 calc R
C30 C 0.8343(2) 0.74629(17) 0.29517(16) 0.0267(6) Uani 1 1 d .
H30A H 0.842237 0.777356 0.250989 0.040 Uiso 1 1 calc GR
H30B H 0.899674 0.735467 0.320478 0.040 Uiso 1 1 calc GR
H30C H 0.794409 0.778791 0.326161 0.040 Uiso 1 1 calc GR
C31 C 0.86967(18) 0.59191(17) 0.38239(13) 0.0203(5) Uani 1 1 d .
H31A H 0.890840 0.643722 0.407729 0.024 Uiso 1 1 calc R
H31B H 0.860039 0.549519 0.419415 0.024 Uiso 1 1 calc R
C32 C 0.95223(19) 0.56349(17) 0.33909(16) 0.0240(5) Uani 1 1 d .
H32A H 0.964086 0.605628 0.303088 0.036 Uiso 1 1 calc GR
H32B H 0.933318 0.511195 0.314905 0.036 Uiso 1 1 calc GR
H32C H 1.012836 0.555218 0.371184 0.036 Uiso 1 1 calc GR

loop_
_atom_site_aniso_label
_atom_site_aniso_U_11
_atom_site_aniso_U_22
_atom_site_aniso_U_33
_atom_site_aniso_U_23
_atom_site_aniso_U_13
_atom_site_aniso_U_12
Br1 0.01334(12) 0.04459(17) 0.03317(15) -0.02547(12) 0.00455(10) -0.00053(11)
Br2 0.01562(11) 0.01579(11) 0.01655(11) -0.00267(8) 0.00091(8) -0.00007(8)
Br3 0.02389(13) 0.01649(12) 0.03459(15) 0.00143(10) -0.00734(10) 0.00109(9)
Fe1 0.00957(15) 0.01727(16) 0.01961(16) -0.00600(12) -0.00030(12) 0.00108(12)
P1 0.0090(2) 0.0112(2) 0.0116(2) -0.00176(19) 0.00119(19) 0.00097(19)
C1 0.0115(10) 0.0110(9) 0.0102(9) -0.0024(7) 0.0026(7) 0.0002(7)
C2 0.0111(9) 0.0101(9) 0.0114(9) -0.0019(7) 0.0018(7) 0.0015(7)
C3 0.0132(10) 0.0155(10) 0.0157(10) 0.0009(8) 0.0018(8) 0.0033(8)
C4 0.0219(12) 0.0170(11) 0.0160(11) 0.0043(9) 0.0022(9) 0.0035(9)
C5 0.0224(12) 0.0172(11) 0.0150(10) 0.0024(8) 0.0058(9) -0.0024(9)
C6 0.0133(10) 0.0167(10) 0.0141(10) -0.0006(8) 0.0047(8) -0.0027(8)
C7 0.0132(10) 0.0111(9) 0.0090(9) -0.0004(7) 0.0004(7) 0.0005(8)
C8 0.0131(10) 0.0118(10) 0.0091(9) 0.0005(7) 0.0015(7) -0.0002(8)
C9 0.0163(10) 0.0136(10) 0.0151(10) 0.0018(8) 0.0012(8) -0.0023(8)
C10 0.0271(13) 0.0107(10) 0.0156(10) 0.0005(8) -0.0025(9) -0.0026(9)
C11 0.0275(13) 0.0104(10) 0.0151(10) -0.0013(8) -0.0001(9) 0.0043(9)
C12 0.0168(10) 0.0138(10) 0.0114(10) -0.0003(8) -0.0001(8) 0.0037(8)
C13 0.0143(10) 0.0072(9) 0.0134(10) 0.0007(7) 0.0033(8) 0.0017(7)
C14 0.0157(10) 0.0076(9) 0.0113(9) -0.0005(7) 0.0024(8) 0.0001(7)
C15 0.0170(11) 0.0104(9) 0.0145(10) 0.0000(8) -0.0009(8) -0.0001(8)
C16 0.0264(12) 0.0120(10) 0.0128(10) -0.0023(8) -0.0009(9) -0.0004(9)
C17 0.0269(12) 0.0120(10) 0.0136(10) -0.0003(8) 0.0074(9) 0.0011(9)
C18 0.0174(11) 0.0123(10) 0.0146(10) 0.0012(8) 0.0061(8) 0.0010(8)
C19 0.0114(10) 0.0157(10) 0.0142(10) 0.0011(8) 0.0045(8) 0.0001(8)
C20 0.0162(11) 0.0167(10) 0.0154(10) 0.0016(8) 0.0039(8) 0.0025(8)
C21 0.0197(12) 0.0238(12) 0.0180(11) 0.0068(9) 0.0098(9) 0.0102(9)
C22 0.0120(11) 0.0312(14) 0.0290(13) 0.0111(11) 0.0073(9) 0.0055(10)
C23 0.0135(11) 0.0264(13) 0.0328(14) 0.0034(11) -0.0027(10) -0.0032(10)
C24 0.0135(11) 0.0184(11) 0.0253(12) -0.0013(9) 0.0021(9) 0.0000(9)
B1 0.0068(10) 0.0093(10) 0.0126(10) -0.0009(8) 0.0030(8) 0.0012(8)
N1 0.0209(10) 0.0095(8) 0.0138(9) 0.0011(7) 0.0030(7) -0.0029(7)
C33 0.0271(14) 0.0225(13) 0.0251(13) 0.0056(10) 0.0054(10) -0.0037(10)
C34 0.0309(14) 0.0320(14) 0.0182(12) -0.0026(10) 0.0093(10) 0.0003(11)
C35 0.0278(14) 0.0241(13) 0.0268(13) 0.0057(10) 0.0064(11) 0.0014(11)
C36 0.0272(14) 0.0490(19) 0.0218(13) 0.0045(12) -0.0022(11) -0.0083(13)
C37 0.0295(14) 0.0204(13) 0.0312(14) -0.0029(10) 0.0064(11) 0.0020(11)
C38 0.0367(17) 0.0464(19) 0.0262(14) -0.0039(13) 0.0127(12) 0.0140(14)
C39 0.0291(14) 0.0287(14) 0.0299(14) -0.0070(11) 0.0070(11) -0.0105(11)
C40 0.0279(15) 0.054(2) 0.0230(13) 0.0027(13) -0.0018(11) -0.0142(14)
N2 0.0130(9) 0.0187(9) 0.0111(8) -0.0020(7) 0.0005(7) 0.0007(7)
C25 0.0150(11) 0.0273(13) 0.0150(11) -0.0066(9) 0.0041(8) 0.0006(9)
C26 0.0162(12) 0.0348(15) 0.0242(13) -0.0017(11) 0.0027(10) 0.0053(10)
C27 0.0176(11) 0.0202(11) 0.0160(10) -0.0034(9) 0.0016(8) -0.0023(9)
C28 0.0334(15) 0.0224(13) 0.0296(14) 0.0017(11) 0.0067(11) -0.0034(11)
C29 0.0205(11) 0.0206(11) 0.0136(10) 0.0010(9) 0.0014(9) 0.0000(9)
C30 0.0277(14) 0.0188(12) 0.0334(15) 0.0006(10) 0.0011(11) -0.0022(10)
C31 0.0134(11) 0.0288(13) 0.0177(11) 0.0006(9) -0.0030(9) 0.0005(9)
C32 0.0158(11) 0.0205(12) 0.0357(14) -0.0020(10) 0.0022(10) 0.0027(9)

loop_
_atom_type_symbol
_atom_type_description
_atom_type_scat_dispersion_real
_atom_type_scat_dispersion_imag
_atom_type_scat_source
C C 0.0033 0.0016 'International Tables Vol C Tables 4.2.6.8 and 6.1.1.4'
H H 0.0000 0.0000 'International Tables Vol C Tables 4.2.6.8 and 6.1.1.4'
B B 0.0013 0.0007 'International Tables Vol C Tables 4.2.6.8 and 6.1.1.4'
Br Br -0.2901 2.4595 'International Tables Vol C Tables 4.2.6.8 and 6.1.1.4'
Fe Fe 0.3463 0.8444 'International Tables Vol C Tables 4.2.6.8 and 6.1.1.4'
N N 0.0061 0.0033 'International Tables Vol C Tables 4.2.6.8 and 6.1.1.4'
P P 0.1023 0.0942 'International Tables Vol C Tables 4.2.6.8 and 6.1.1.4'

loop_
_geom_angle_atom_site_label_1
_geom_angle_atom_site_label_2
_geom_angle_atom_site_label_3
_geom_angle
Br1 Fe1 Br2 116.800(18)
Br1 Fe1 Br3 117.549(18)
Br1 Fe1 P1 102.031(19)
Br3 Fe1 Br2 108.834(16)
Br3 Fe1 P1 109.20(2)
P1 Fe1 Br2 100.511(18)
C1 P1 Fe1 118.41(7)
C1 P1 C7 97.77(10)
C1 P1 C14 99.65(10)
C7 P1 Fe1 122.01(7)
C14 P1 Fe1 116.45(8)
C14 P1 C7 98.19(10)
C2 C1 P1 114.37(16)
C6 C1 P1 122.63(17)
C6 C1 C2 123.0(2)
C1 C2 B1 118.86(18)
C3 C2 C1 115.9(2)
C3 C2 B1 125.24(19)
C2 C3 H3 119.0
C4 C3 C2 122.0(2)
C4 C3 H3 119.0
C3 C4 H4 119.8
C5 C4 C3 120.5(2)
C5 C4 H4 119.8
C4 C5 H5 120.3
C4 C5 C6 119.4(2)
C6 C5 H5 120.3
C1 C6 H6 120.4
C5 C6 C1 119.2(2)
C5 C6 H6 120.4
C8 C7 P1 116.38(16)
C12 C7 P1 120.53(17)
C12 C7 C8 123.1(2)
C7 C8 B1 116.30(18)
C9 C8 C7 115.4(2)
C9 C8 B1 128.30(19)
C8 C9 H9 118.9
C10 C9 C8 122.1(2)
C10 C9 H9 118.9
C9 C10 H10 119.6
C11 C10 C9 120.8(2)
C11 C10 H10 119.6
C10 C11 H11 120.6
C10 C11 C12 118.7(2)
C12 C11 H11 120.6
C7 C12 C11 119.7(2)
C7 C12 H12 120.1
C11 C12 H12 120.1
C14 C13 B1 117.37(18)
C18 C13 C14 115.3(2)
C18 C13 B1 127.2(2)
C13 C14 P1 115.71(16)
C15 C14 P1 121.05(17)
C15 C14 C13 123.2(2)
C14 C15 H15 120.3
C16 C15 C14 119.4(2)
C16 C15 H15 120.3
C15 C16 H16 120.5
C17 C16 C15 119.1(2)
C17 C16 H16 120.5
C16 C17 H17 119.7
C18 C17 C16 120.7(2)
C18 C17 H17 119.7
C13 C18 H18 118.8
C17 C18 C13 122.4(2)
C17 C18 H18 118.8
C20 C19 B1 120.0(2)
C24 C19 C20 114.6(2)
C24 C19 B1 124.9(2)
C19 C20 H20 118.6
C21 C20 C19 122.8(2)
C21 C20 H20 118.6
C20 C21 H21 119.9
C22 C21 C20 120.3(2)
C22 C21 H21 119.9
C21 C22 H22 120.6
C23 C22 C21 118.7(2)
C23 C22 H22 120.6
C22 C23 H23 119.8
C22 C23 C24 120.3(2)
C24 C23 H23 119.8
C19 C24 H24 118.5
C23 C24 C19 123.1(2)
C23 C24 H24 118.5
C8 B1 C2 104.06(16)
C13 B1 C2 106.60(17)
C13 B1 C8 102.56(16)
C19 B1 C2 108.39(17)
C19 B1 C8 119.27(18)
C19 B1 C13 114.83(17)
C35 N1 C33 108.6(2)
C37 N1 C33 107.13(19)
C37 N1 C35 110.5(2)
C39 N1 C33 111.1(2)
C39 N1 C35 106.8(2)
C39 N1 C37 112.7(2)
N1 C33 H33A 108.9
N1 C33 H33B 108.9
H33A C33 H33B 107.7
C34 C33 N1 113.5(2)
C34 C33 H33A 108.9
C34 C33 H33B 108.9
C33 C34 H34A 109.5
C33 C34 H34B 109.5
C33 C34 H34C 109.5
H34A C34 H34B 109.5
H34A C34 H34C 109.5
H34B C34 H34C 109.5
N1 C35 H35A 108.5
N1 C35 H35B 108.5
H35A C35 H35B 107.5
C36 C35 N1 114.9(2)
C36 C35 H35A 108.5
C36 C35 H35B 108.5
C35 C36 H36A 109.5
C35 C36 H36B 109.5
C35 C36 H36C 109.5
H36A C36 H36B 109.5
H36A C36 H36C 109.5
H36B C36 H36C 109.5
N1 C37 H37A 108.9
N1 C37 H37B 108.9
N1 C37 C38 113.4(2)
H37A C37 H37B 107.7
C38 C37 H37A 108.9
C38 C37 H37B 108.9
C37 C38 H38A 109.5
C37 C38 H38B 109.5
C37 C38 H38C 109.5
H38A C38 H38B 109.5
H38A C38 H38C 109.5
H38B C38 H38C 109.5
N1 C39 H39A 108.8
N1 C39 H39B 108.8
N1 C39 C40 113.9(2)
H39A C39 H39B 107.7
C40 C39 H39A 108.8
C40 C39 H39B 108.8
C39 C40 H40A 109.5
C39 C40 H40B 109.5
C39 C40 H40C 109.5
H40A C40 H40B 109.5
H40A C40 H40C 109.5
H40B C40 H40C 109.5
C25 N2 C27 111.40(18)
C25 N2 C29 111.25(19)
C29 N2 C27 106.24(17)
C31 N2 C25 106.10(18)
C31 N2 C27 111.03(19)
C31 N2 C29 110.90(19)
N2 C25 H25A 108.5
N2 C25 H25B 108.5
H25A C25 H25B 107.5
C26 C25 N2 115.2(2)
C26 C25 H25A 108.5
C26 C25 H25B 108.5
C25 C26 H26A 109.5
C25 C26 H26B 109.5
C25 C26 H26C 109.5
H26A C26 H26B 109.5
H26A C26 H26C 109.5
H26B C26 H26C 109.5
N2 C27 H27A 108.4
N2 C27 H27B 108.4
H27A C27 H27B 107.5
C28 C27 N2 115.5(2)
C28 C27 H27A 108.4
C28 C27 H27B 108.4
C27 C28 H28A 109.5
C27 C28 H28B 109.5
C27 C28 H28C 109.5
H28A C28 H28B 109.5
H28A C28 H28C 109.5
H28B C28 H28C 109.5
N2 C29 H29A 108.4
N2 C29 H29B 108.4
H29A C29 H29B 107.5
C30 C29 N2 115.6(2)
C30 C29 H29A 108.4
C30 C29 H29B 108.4
C29 C30 H30A 109.5
C29 C30 H30B 109.5
C29 C30 H30C 109.5
H30A C30 H30B 109.5
H30A C30 H30C 109.5
H30B C30 H30C 109.5
N2 C31 H31A 108.4
N2 C31 H31B 108.4
H31A C31 H31B 107.5
C32 C31 N2 115.3(2)
C32 C31 H31A 108.4
C32 C31 H31B 108.4
C31 C32 H32A 109.5
C31 C32 H32B 109.5
C31 C32 H32C 109.5
H32A C32 H32B 109.5
H32A C32 H32C 109.5
H32B C32 H32C 109.5

loop_
_geom_bond_atom_site_label_1
_geom_bond_atom_site_label_2
_geom_bond_distance
Br1 Fe1 2.4098(5)
Br2 Fe1 2.4515(4)
Br3 Fe1 2.4211(5)
Fe1 P1 2.4320(7)
P1 C1 1.814(2)
P1 C7 1.829(2)
P1 C14 1.820(2)
C1 C2 1.409(3)
C1 C6 1.394(3)
C2 C3 1.402(3)
C2 B1 1.655(3)
C3 H3 0.9500
C3 C4 1.395(3)
C4 H4 0.9500
C4 C5 1.390(4)
C5 H5 0.9500
C5 C6 1.393(3)
C6 H6 0.9500
C7 C8 1.412(3)
C7 C12 1.393(3)
C8 C9 1.401(3)
C8 B1 1.654(3)
C9 H9 0.9500
C9 C10 1.397(3)
C10 H10 0.9500
C10 C11 1.391(4)
C11 H11 0.9500
C11 C12 1.393(3)
C12 H12 0.9500
C13 C14 1.410(3)
C13 C18 1.405(3)
C13 B1 1.652(3)
C14 C15 1.395(3)
C15 H15 0.9500
C15 C16 1.395(3)
C16 H16 0.9500
C16 C17 1.391(4)
C17 H17 0.9500
C17 C18 1.389(3)
C18 H18 0.9500
C19 C20 1.410(3)
C19 C24 1.402(3)
C19 B1 1.622(3)
C20 H20 0.9500
C20 C21 1.393(3)
C21 H21 0.9500
C21 C22 1.388(4)
C22 H22 0.9500
C22 C23 1.381(4)
C23 H23 0.9500
C23 C24 1.395(3)
C24 H24 0.9500
N1 C33 1.535(3)
N1 C35 1.532(3)
N1 C37 1.502(3)
N1 C39 1.498(3)
C33 H33A 0.9900
C33 H33B 0.9900
C33 C34 1.516(4)
C34 H34A 0.9800
C34 H34B 0.9800
C34 H34C 0.9800
C35 H35A 0.9900
C35 H35B 0.9900
C35 C36 1.515(4)
C36 H36A 0.9800
C36 H36B 0.9800
C36 H36C 0.9800
C37 H37A 0.9900
C37 H37B 0.9900
C37 C38 1.540(4)
C38 H38A 0.9800
C38 H38B 0.9800
C38 H38C 0.9800
C39 H39A 0.9900
C39 H39B 0.9900
C39 C40 1.547(4)
C40 H40A 0.9800
C40 H40B 0.9800
C40 H40C 0.9800
N2 C25 1.519(3)
N2 C27 1.523(3)
N2 C29 1.519(3)
N2 C31 1.518(3)
C25 H25A 0.9900
C25 H25B 0.9900
C25 C26 1.517(3)
C26 H26A 0.9800
C26 H26B 0.9800
C26 H26C 0.9800
C27 H27A 0.9900
C27 H27B 0.9900
C27 C28 1.515(4)
C28 H28A 0.9800
C28 H28B 0.9800
C28 H28C 0.9800
C29 H29A 0.9900
C29 H29B 0.9900
C29 C30 1.513(4)
C30 H30A 0.9800
C30 H30B 0.9800
C30 H30C 0.9800
C31 H31A 0.9900
C31 H31B 0.9900
C31 C32 1.511(4)
C32 H32A 0.9800
C32 H32B 0.9800
C32 H32C 0.9800
